data_7215272
loop_
_publ_author_name
'B\'eziau, Antoine'
'Baudron, St\'ephane A.'
'Rasoloarison, Dimby'
'Hosseini, Mir Wais'

_publ_section_title
;
 Rigid yet flexible heteroleptic Co(iii) dipyrrin complexes for the
 construction of heterometallic 1- and 2-D coordination polymers
;
_journal_issue 23
_journal_name_full CrystEngComm
_journal_page_first 4973
_journal_paper_doi 10.1039/c4ce00273c
_journal_volume 16
_journal_year 2014
_chemical_formula_moiety 'C134 H116 Br10 Cd5 Co4 N24 O10, 10(C3 H7 N O), 2(C H4 O) '
_chemical_formula_sum 'C166 H194 Br10 Cd5 Co4 N34 O22'
_chemical_formula_weight 4614.37
_chemical_name_systematic
;
 ?
;
_space_group_IT_number 2
_symmetry_cell_setting triclinic
_symmetry_space_group_name_Hall '-P 1'
_symmetry_space_group_name_H-M 'P -1'
_atom_sites_solution_hydrogens geom
_atom_sites_solution_primary direct
_atom_sites_solution_secondary difmap
_audit_creation_method SHELXL-97
_cell_angle_alpha 102.464(2)
_cell_angle_beta 105.322(2)
_cell_angle_gamma 94.702(2)
_cell_formula_units_Z 1
_cell_length_a 12.1312(6)
_cell_length_b 17.8056(8)
_cell_length_c 22.2981(10)
_cell_measurement_reflns_used 9806
_cell_measurement_temperature 173(2)
_cell_measurement_theta_max 26.50
_cell_measurement_theta_min 2.22
_cell_volume 4486.1(4)
_computing_cell_refinement 'Bruker SAINT'
_computing_data_collection 'Bruker APEX2'
_computing_data_reduction 'Bruker SAINT'
_computing_molecular_graphics 'Bruker SHELXTL'
_computing_publication_material 'Bruker SHELXTL'
_computing_structure_refinement 'SHELXL-97 (Sheldrick, 2008)'
_computing_structure_solution 'SHELXS-97 (Sheldrick, 2008)'
_diffrn_ambient_temperature 173(2)
_diffrn_measured_fraction_theta_full 0.964
_diffrn_measured_fraction_theta_max 0.964
_diffrn_measurement_device_type 'Bruker APEX-II CCD'
_diffrn_measurement_method '\f and \w scans'
_diffrn_radiation_monochromator graphite
_diffrn_radiation_source 'fine-focus sealed tube'
_diffrn_radiation_type MoK\a
_diffrn_radiation_wavelength 0.71073
_diffrn_reflns_av_R_equivalents 0.0541
_diffrn_reflns_av_sigmaI/netI 0.0741
_diffrn_reflns_limit_h_max 15
_diffrn_reflns_limit_h_min -17
_diffrn_reflns_limit_k_max 25
_diffrn_reflns_limit_k_min -24
_diffrn_reflns_limit_l_max 28
_diffrn_reflns_limit_l_min -31
_diffrn_reflns_number 136106
_diffrn_reflns_theta_full 29.37
_diffrn_reflns_theta_max 29.37
_diffrn_reflns_theta_min 1.76
_exptl_absorpt_coefficient_mu 3.240
_exptl_absorpt_correction_T_max 0.8548
_exptl_absorpt_correction_T_min 0.7816
_exptl_absorpt_correction_type multi-scan
_exptl_absorpt_process_details sadabs
_exptl_crystal_colour dark-red
_exptl_crystal_density_diffrn 1.708
_exptl_crystal_density_meas ?
_exptl_crystal_density_method 'not measured'
_exptl_crystal_description block
_exptl_crystal_F_000 2302
_exptl_crystal_size_max 0.08
_exptl_crystal_size_mid 0.05
_exptl_crystal_size_min 0.05
_refine_diff_density_max 2.055
_refine_diff_density_min -1.777
_refine_diff_density_rms 0.139
_refine_ls_extinction_method none
_refine_ls_goodness_of_fit_ref 1.039
_refine_ls_hydrogen_treatment constr
_refine_ls_matrix_type full
_refine_ls_number_parameters 1051
_refine_ls_number_reflns 23807
_refine_ls_number_restraints 4
_refine_ls_restrained_S_all 1.041
_refine_ls_R_factor_all 0.1093
_refine_ls_R_factor_gt 0.0529
_refine_ls_shift/su_max 0.003
_refine_ls_shift/su_mean 0.000
_refine_ls_structure_factor_coef Fsqd
_refine_ls_weighting_details 'calc w=1/[\s^2^(Fo^2^)+(0.0565P)^2^+12.7016P] where P=(Fo^2^+2Fc^2^)/3'
_refine_ls_weighting_scheme calc
_refine_ls_wR_factor_gt 0.1216
_refine_ls_wR_factor_ref 0.1409
_reflns_number_gt 14876
_reflns_number_total 23807
_reflns_threshold_expression >2sigma(I)
_cod_data_source_file c4ce00273c1.cif
_cod_data_source_block CP11
_cod_depositor_comments
;
The following automatic conversions were performed:

'_symmetry_cell_setting' value 'Triclinic' changed to 'triclinic'
according to
/usr/data/users/saulius/crontab/automatic-downloads/rss-feeds/RSC/lib/dictionaries/cif_core.dic
dictionary named 'cif_core.dic' version 2.4.2 from 2011-04-26.

Automatic conversion script
Id: cif_fix_values 2281 2013-09-26 08:29:07Z andrius 

 Adding full bibliography for 7215264--7215273.cif.

The following automatic conversions were performed:

'_exptl_crystal_density_meas' value 'not measured' was changed to '?'
- the value is perceived as not measured.

Automatic conversion script
Id: cif_fix_values 3008 2015-01-20 13:52:24Z robertas 
;
_cod_original_sg_symbol_H-M 'P-1   '
_cod_database_code 7215272

loop_
_symmetry_equiv_pos_as_xyz
'x, y, z'
'-x, -y, -z'

loop_
_atom_site_label
_atom_site_type_symbol
_atom_site_fract_x
_atom_site_fract_y
_atom_site_fract_z
_atom_site_U_iso_or_equiv
_atom_site_adp_type
_atom_site_occupancy
_atom_site_symmetry_multiplicity
_atom_site_calc_flag
_atom_site_refinement_flags
C1 C -0.2957(4) 0.3404(3) 1.2620(2) 0.0272(11) Uani 1 1 d .
H1 H -0.3247 0.3812 1.2837 0.033 Uiso 1 1 calc R
C2 C -0.2587(5) 0.3416(3) 1.2073(3) 0.0357(13) Uani 1 1 d .
H2 H -0.2588 0.3823 1.1873 0.043 Uiso 1 1 calc R
C3 C -0.2227(5) 0.2719(3) 1.1895(2) 0.0325(12) Uani 1 1 d .
H3 H -0.1940 0.2558 1.1548 0.039 Uiso 1 1 calc R
C4 C -0.2375(4) 0.2289(3) 1.2339(2) 0.0241(11) Uani 1 1 d .
C5 C -0.2052(4) 0.1567(3) 1.2380(2) 0.0248(11) Uani 1 1 d .
C6 C -0.2146(4) 0.1186(3) 1.2854(2) 0.0224(10) Uani 1 1 d .
C7 C -0.1795(5) 0.0465(3) 1.2933(3) 0.0324(12) Uani 1 1 d .
H7 H -0.1445 0.0145 1.2674 0.039 Uiso 1 1 calc R
C8 C -0.2068(4) 0.0327(3) 1.3458(3) 0.0314(12) Uani 1 1 d .
H8 H -0.1934 -0.0103 1.3627 0.038 Uiso 1 1 calc R
C9 C -0.2586(4) 0.0954(3) 1.3695(2) 0.0274(11) Uani 1 1 d .
H9 H -0.2862 0.1001 1.4051 0.033 Uiso 1 1 calc R
C10 C -0.1564(5) 0.1179(3) 1.1865(2) 0.0272(11) Uani 1 1 d .
C11 C -0.0412(5) 0.1348(3) 1.1906(2) 0.0355(13) Uani 1 1 d .
H11 H 0.0091 0.1692 1.2268 0.043 Uiso 1 1 calc R
C12 C -0.0014(5) 0.0997(3) 1.1401(2) 0.0350(13) Uani 1 1 d .
H12 H 0.0762 0.1121 1.1432 0.042 Uiso 1 1 calc R
C13 C -0.2246(5) 0.0636(4) 1.1334(3) 0.0491(17) Uani 1 1 d .
H13 H -0.3018 0.0486 1.1298 0.059 Uiso 1 1 calc R
C14 C -0.1780(5) 0.0312(4) 1.0851(3) 0.0441(16) Uani 1 1 d .
H14 H -0.2261 -0.0050 1.0492 0.053 Uiso 1 1 calc R
C15 C -0.3998(4) 0.3888(3) 1.3942(2) 0.0240(11) Uani 1 1 d .
H15 H -0.3389 0.3963 1.4314 0.029 Uiso 1 1 calc R
C16 C -0.4706(5) 0.4450(3) 1.3797(3) 0.0326(12) Uani 1 1 d .
H16 H -0.4655 0.4948 1.4048 0.039 Uiso 1 1 calc R
C17 C -0.5485(4) 0.4117(3) 1.3212(3) 0.0313(12) Uani 1 1 d .
H17 H -0.6065 0.4350 1.2991 0.038 Uiso 1 1 calc R
C18 C -0.5251(4) 0.3351(3) 1.3002(2) 0.0252(11) Uani 1 1 d .
C19 C -0.5822(4) 0.2808(3) 1.2429(2) 0.0251(11) Uani 1 1 d .
C20 C -0.5586(4) 0.2049(3) 1.2273(2) 0.0270(11) Uani 1 1 d .
C21 C -0.6227(5) 0.1428(3) 1.1754(3) 0.0352(13) Uani 1 1 d .
H21 H -0.6850 0.1462 1.1417 0.042 Uiso 1 1 calc R
C22 C -0.5772(5) 0.0775(3) 1.1836(3) 0.0418(15) Uani 1 1 d .
H22 H -0.6020 0.0277 1.1568 0.050 Uiso 1 1 calc R
C23 C -0.4855(5) 0.0993(3) 1.2401(3) 0.0324(12) Uani 1 1 d .
H23 H -0.4392 0.0653 1.2569 0.039 Uiso 1 1 calc R
C24 C -0.6744(4) 0.3060(3) 1.1965(2) 0.0276(11) Uani 1 1 d .
C25 C -0.6495(4) 0.3407(3) 1.1510(2) 0.0279(11) Uani 1 1 d .
H25 H -0.5752 0.3445 1.1466 0.034 Uiso 1 1 calc R
C26 C -0.7350(4) 0.3696(3) 1.1119(2) 0.0279(11) Uani 1 1 d .
H26 H -0.7158 0.3934 1.0821 0.033 Uiso 1 1 calc R
C27 C -0.8692(5) 0.3290(4) 1.1572(3) 0.0463(16) Uani 1 1 d .
H27 H -0.9449 0.3234 1.1593 0.056 Uiso 1 1 calc R
C28 C -0.7877(5) 0.2994(4) 1.1983(3) 0.0491(18) Uani 1 1 d .
H28 H -0.8092 0.2750 1.2273 0.059 Uiso 1 1 calc R
C29 C -0.0925(5) 0.3436(4) 1.5102(3) 0.0417(14) Uani 1 1 d .
H29A H -0.0287 0.3273 1.4955 0.063 Uiso 1 1 calc R
H29B H -0.0827 0.3368 1.5528 0.063 Uiso 1 1 calc R
H29C H -0.0954 0.3974 1.5107 0.063 Uiso 1 1 calc R
C30 C -0.2034(4) 0.2954(3) 1.4658(2) 0.0281(11) Uani 1 1 d .
C31 C -0.2810(5) 0.2607(3) 1.4906(2) 0.0343(13) Uani 1 1 d .
H31 H -0.2618 0.2689 1.5350 0.041 Uiso 1 1 calc R
C32 C -0.3858(5) 0.2144(3) 1.4547(2) 0.0286(11) Uani 1 1 d .
C33 C -0.4642(5) 0.1792(4) 1.4872(3) 0.0440(15) Uani 1 1 d .
H33A H -0.5433 0.1803 1.4650 0.066 Uiso 1 1 calc R
H33B H -0.4468 0.2087 1.5309 0.066 Uiso 1 1 calc R
H33C H -0.4522 0.1264 1.4864 0.066 Uiso 1 1 calc R
C34 C -0.8063(4) 0.4298(3) 0.5878(2) 0.0261(11) Uani 1 1 d .
H34 H -0.7798 0.4236 0.5517 0.031 Uiso 1 1 calc R
C35 C -0.8605(4) 0.4927(3) 0.6098(3) 0.0301(12) Uani 1 1 d .
H35 H -0.8763 0.5343 0.5914 0.036 Uiso 1 1 calc R
C36 C -0.8854(5) 0.4809(3) 0.6637(3) 0.0306(12) Uani 1 1 d .
H36 H -0.9215 0.5129 0.6889 0.037 Uiso 1 1 calc R
C37 C -0.8461(4) 0.4108(3) 0.6741(2) 0.0229(10) Uani 1 1 d .
C38 C -0.8461(4) 0.3782(3) 0.7253(2) 0.0254(11) Uani 1 1 d .
C39 C -0.8064(4) 0.3087(3) 0.7331(2) 0.0250(11) Uani 1 1 d .
C40 C -0.8137(5) 0.2683(3) 0.7814(3) 0.0328(12) Uani 1 1 d .
H40 H -0.8394 0.2860 0.8170 0.039 Uiso 1 1 calc R
C41 C -0.7756(5) 0.1992(3) 0.7649(3) 0.0359(13) Uani 1 1 d .
H41 H -0.7715 0.1602 0.7870 0.043 Uiso 1 1 calc R
C42 C -0.7437(5) 0.1975(3) 0.7084(3) 0.0306(12) Uani 1 1 d .
H42 H -0.7138 0.1566 0.6876 0.037 Uiso 1 1 calc R
C43 C -0.8868(4) 0.4238(3) 0.7782(2) 0.0245(11) Uani 1 1 d .
C44 C -0.8079(5) 0.4669(3) 0.8343(2) 0.0303(12) Uani 1 1 d .
H44 H -0.7291 0.4663 0.8403 0.036 Uiso 1 1 calc R
C45 C -0.8462(4) 0.5107(3) 0.8811(2) 0.0283(11) Uani 1 1 d .
H45 H -0.7914 0.5389 0.9187 0.034 Uiso 1 1 calc R
C46 C -1.0330(5) 0.4744(4) 0.8216(3) 0.0470(17) Uani 1 1 d .
H46 H -1.1111 0.4768 0.8167 0.056 Uiso 1 1 calc R
C47 C -1.0020(5) 0.4284(4) 0.7720(3) 0.0500(17) Uani 1 1 d .
H47 H -1.0583 0.4008 0.7349 0.060 Uiso 1 1 calc R
C48 C -0.6506(5) 0.1404(3) 0.5742(2) 0.0286(11) Uani 1 1 d .
H48 H -0.7151 0.1287 0.5384 0.034 Uiso 1 1 calc R
C49 C -0.5731(5) 0.0883(3) 0.5898(3) 0.0339(13) Uani 1 1 d .
H49 H -0.5768 0.0374 0.5671 0.041 Uiso 1 1 calc R
C50 C -0.4919(5) 0.1275(3) 0.6447(3) 0.0337(13) Uani 1 1 d .
H50 H -0.4290 0.1080 0.6669 0.040 Uiso 1 1 calc R
C51 C -0.5197(4) 0.2031(3) 0.6625(2) 0.0245(11) Uani 1 1 d .
C52 C -0.4631(4) 0.2626(3) 0.7171(2) 0.0272(11) Uani 1 1 d .
C53 C -0.4910(4) 0.3360(3) 0.7313(2) 0.0271(11) Uani 1 1 d .
C54 C -0.4333(5) 0.4003(3) 0.7851(2) 0.0336(13) Uani 1 1 d .
H54 H -0.3698 0.3994 0.8191 0.040 Uiso 1 1 calc R
C55 C -0.4882(5) 0.4624(3) 0.7773(3) 0.0355(13) Uani 1 1 d .
H55 H -0.4696 0.5120 0.8045 0.043 Uiso 1 1 calc R
C56 C -0.5790(5) 0.4368(3) 0.7199(2) 0.0291(11) Uani 1 1 d .
H56 H -0.6303 0.4684 0.7034 0.035 Uiso 1 1 calc R
C57 C -0.3630(4) 0.2445(3) 0.7654(2) 0.0292(12) Uani 1 1 d .
C58 C -0.2502(5) 0.2663(4) 0.7688(3) 0.0481(17) Uani 1 1 d .
H58 H -0.2328 0.2910 0.7390 0.058 Uiso 1 1 calc R
C59 C -0.1620(5) 0.2514(4) 0.8168(3) 0.0472(16) Uani 1 1 d .
H59 H -0.0860 0.2667 0.8184 0.057 Uiso 1 1 calc R
C60 C -0.2907(5) 0.1949(4) 0.8562(3) 0.0482(17) Uani 1 1 d .
H60 H -0.3062 0.1698 0.8863 0.058 Uiso 1 1 calc R
C61 C -0.3826(5) 0.2076(4) 0.8102(3) 0.0484(17) Uani 1 1 d .
H61 H -0.4579 0.1911 0.8095 0.058 Uiso 1 1 calc R
C62 C -0.6150(5) 0.3418(4) 0.4652(3) 0.0420(15) Uani 1 1 d .
H62A H -0.6344 0.3924 0.4621 0.063 Uiso 1 1 calc R
H62B H -0.6327 0.3082 0.4229 0.063 Uiso 1 1 calc R
H62C H -0.5340 0.3463 0.4864 0.063 Uiso 1 1 calc R
C63 C -0.6842(5) 0.3081(3) 0.5032(2) 0.0281(11) Uani 1 1 d .
C64 C -0.7879(5) 0.2595(3) 0.4708(2) 0.0332(13) Uani 1 1 d .
H64 H -0.8111 0.2492 0.4262 0.040 Uiso 1 1 calc R
C65 C -0.8598(4) 0.2248(3) 0.4996(2) 0.0303(12) Uani 1 1 d .
C66 C -0.9707(5) 0.1739(4) 0.4600(3) 0.0436(15) Uani 1 1 d .
H66A H -0.9578 0.1207 0.4511 0.065 Uiso 1 1 calc R
H66B H -0.9982 0.1887 0.4204 0.065 Uiso 1 1 calc R
H66C H -1.0272 0.1796 0.4832 0.065 Uiso 1 1 calc R
C82 C 0.0003(7) 0.0855(4) 0.8073(3) 0.065(2) Uani 1 1 d .
H82A H -0.0791 0.0707 0.8046 0.098 Uiso 1 1 calc R
H82B H 0.0405 0.0414 0.8088 0.098 Uiso 1 1 calc R
H82C H 0.0042 0.1039 0.7704 0.098 Uiso 1 1 calc R
N1 N -0.2839(3) 0.2733(2) 1.27857(18) 0.0209(8) Uani 1 1 d .
N2 N -0.2633(3) 0.1478(2) 1.33399(18) 0.0197(8) Uani 1 1 d .
N3 N -0.0686(4) 0.0490(2) 1.08735(19) 0.0263(9) Uani 1 1 d .
N4 N -0.4316(3) 0.3231(2) 1.34723(18) 0.0207(8) Uani 1 1 d .
N5 N -0.4729(3) 0.1750(2) 1.26695(19) 0.0222(9) Uani 1 1 d .
N6 N -0.8446(4) 0.3650(2) 1.1147(2) 0.0257(9) Uani 1 1 d .
N7 N -0.7977(3) 0.3800(2) 0.62539(18) 0.0213(8) Uani 1 1 d .
N8 N -0.7619(3) 0.2622(2) 0.68864(18) 0.0222(9) Uani 1 1 d .
N9 N -0.9574(4) 0.5153(2) 0.87585(19) 0.0262(9) Uani 1 1 d .
N10 N -0.6195(3) 0.2093(2) 0.61751(19) 0.0227(9) Uani 1 1 d .
N11 N -0.5829(3) 0.3620(2) 0.69193(18) 0.0213(9) Uani 1 1 d .
N12 N -0.1815(4) 0.2164(3) 0.8604(2) 0.0308(10) Uani 1 1 d .
O1 O -0.4233(3) 0.19702(19) 1.39363(16) 0.0249(7) Uani 1 1 d .
O2 O -0.2172(3) 0.29332(19) 1.40674(15) 0.0232(7) Uani 1 1 d .
O3 O -0.8384(3) 0.23182(19) 0.56010(16) 0.0257(8) Uani 1 1 d .
O4 O -0.6406(3) 0.32986(19) 0.56372(15) 0.0246(7) Uani 1 1 d .
O10 O 0.0522(4) 0.1452(3) 0.8634(2) 0.0494(11) Uani 1 1 d .
H10 H 0.1215 0.1430 0.8759 0.074 Uiso 1 1 calc R
Co1 Co -0.34777(5) 0.23532(4) 1.33901(3) 0.01793(14) Uani 1 1 d .
Co2 Co -0.70732(5) 0.29546(4) 0.62327(3) 0.01913(14) Uani 1 1 d .
Br1 Br -0.17182(5) 0.05434(3) 0.92300(3) 0.03284(13) Uani 1 1 d .
Br2 Br 0.13363(4) 0.14512(3) 1.02636(2) 0.02445(11) Uani 1 1 d .
Br3 Br 0.09779(4) 0.32805(3) 0.94653(2) 0.02715(12) Uani 1 1 d .
Br4 Br -0.13558(4) 0.27766(3) 1.03150(2) 0.02843(12) Uani 1 1 d .
Br5 Br -0.83848(4) 0.54359(3) 1.04967(2) 0.02558(11) Uani 1 1 d .
Cd1 Cd 0.0000 0.0000 1.0000 0.02175(11) Uani 1 2 d S
Cd2 Cd -0.03449(3) 0.19609(2) 0.945882(17) 0.02507(9) Uani 1 1 d .
Cd3 Cd -0.98638(3) 0.411052(19) 1.038479(16) 0.02095(9) Uani 1 1 d .
C67 C 0.3494(6) 0.1732(4) 0.9545(4) 0.0551(18) Uani 1 1 d .
H67 H 0.3208 0.2121 0.9786 0.066 Uiso 1 1 calc R
C68 C 0.5023(8) 0.0971(5) 0.9476(5) 0.090(3) Uani 1 1 d .
H68A H 0.4873 0.0482 0.9577 0.134 Uiso 1 1 calc R
H68B H 0.5843 0.1127 0.9587 0.134 Uiso 1 1 calc R
H68C H 0.4688 0.0917 0.9025 0.134 Uiso 1 1 calc R
C69 C 0.5096(9) 0.1887(6) 1.0510(4) 0.100(3) Uani 1 1 d .
H69A H 0.4771 0.2344 1.0649 0.150 Uiso 1 1 calc R
H69B H 0.5909 0.2027 1.0576 0.150 Uiso 1 1 calc R
H69C H 0.4983 0.1518 1.0752 0.150 Uiso 1 1 calc R
N13 N 0.4530(5) 0.1543(4) 0.9830(3) 0.0570(15) Uani 1 1 d .
O5 O 0.2908(4) 0.1428(3) 0.8993(2) 0.0648(14) Uani 1 1 d .
C70 C 0.2767(7) 0.1589(4) 0.3203(4) 0.062(2) Uani 1 1 d .
H70 H 0.3505 0.1747 0.3185 0.075 Uiso 1 1 calc R
C71 C 0.3431(8) 0.0410(6) 0.3358(6) 0.108(4) Uani 1 1 d .
H71A H 0.3154 -0.0067 0.3030 0.162 Uiso 1 1 calc R
H71B H 0.3614 0.0298 0.3772 0.162 Uiso 1 1 calc R
H71C H 0.4111 0.0667 0.3302 0.162 Uiso 1 1 calc R
C72 C 0.1473(8) 0.0588(6) 0.3356(6) 0.111(4) Uani 1 1 d .
H72A H 0.0969 0.0976 0.3359 0.166 Uiso 1 1 calc R
H72B H 0.1594 0.0417 0.3746 0.166 Uiso 1 1 calc R
H72C H 0.1127 0.0154 0.2995 0.166 Uiso 1 1 calc R
N14 N 0.2549(5) 0.0908(4) 0.3310(3) 0.0658(17) Uani 1 1 d .
O6 O 0.2024(5) 0.2044(3) 0.3123(2) 0.0674(14) Uani 1 1 d .
C73 C 0.7826(10) 0.1026(6) 0.5753(7) 0.125(5) Uani 1 1 d D
H73 H 0.7265 0.1291 0.5881 0.150 Uiso 1 1 calc R
C74 C 0.9766(8) 0.0841(6) 0.5901(6) 0.110(4) Uani 1 1 d .
H74A H 1.0009 0.0598 0.6249 0.165 Uiso 1 1 calc R
H74B H 1.0420 0.1155 0.5869 0.165 Uiso 1 1 calc R
H74C H 0.9441 0.0447 0.5508 0.165 Uiso 1 1 calc R
C75 C 0.9179(11) 0.2133(8) 0.6403(4) 0.164(7) Uani 1 1 d .
H75A H 0.8493 0.2374 0.6329 0.245 Uiso 1 1 calc R
H75B H 0.9762 0.2412 0.6282 0.245 Uiso 1 1 calc R
H75C H 0.9457 0.2140 0.6850 0.245 Uiso 1 1 calc R
N15 N 0.8912(5) 0.1321(4) 0.6016(3) 0.0696(19) Uani 1 1 d .
O7 O 0.7512(12) 0.0384(7) 0.5324(6) 0.238(7) Uani 1 1 d D
C76 C 0.5657(9) 0.3807(6) 1.0430(5) 0.0942(12) Uani 1 1 d D
H76 H 0.6322 0.3572 1.0496 0.113 Uiso 1 1 calc R
C77 C 0.4050(8) 0.4118(6) 0.9680(5) 0.0942(12) Uani 1 1 d D
H77A H 0.3391 0.3757 0.9399 0.141 Uiso 1 1 calc R
H77B H 0.4214 0.4520 0.9477 0.141 Uiso 1 1 calc R
H77C H 0.3889 0.4345 1.0073 0.141 Uiso 1 1 calc R
C78 C 0.5450(8) 0.3295(6) 0.9347(5) 0.0942(12) Uani 1 1 d .
H78A H 0.4852 0.2900 0.9049 0.141 Uiso 1 1 calc R
H78B H 0.6073 0.3055 0.9555 0.141 Uiso 1 1 calc R
H78C H 0.5730 0.3633 0.9121 0.141 Uiso 1 1 calc R
N16 N 0.5001(7) 0.3729(5) 0.9810(4) 0.0942(12) Uani 1 1 d D
O8 O 0.5422(6) 0.4161(4) 1.0894(3) 0.0942(12) Uani 1 1 d .
C79 C 0.8715(10) 0.5556(8) 0.5738(6) 0.1262(17) Uani 1 1 d D
H79 H 0.9199 0.5619 0.5486 0.151 Uiso 1 1 calc R
C80 C 0.9862(9) 0.6683(8) 0.6560(6) 0.1262(17) Uani 1 1 d .
H80A H 1.0382 0.6636 0.6953 0.189 Uiso 1 1 calc R
H80B H 0.9547 0.7160 0.6635 0.189 Uiso 1 1 calc R
H80C H 1.0274 0.6684 0.6246 0.189 Uiso 1 1 calc R
C81 C 0.8287(9) 0.5726(8) 0.6642(5) 0.1262(17) Uani 1 1 d .
H81A H 0.8125 0.5173 0.6467 0.189 Uiso 1 1 calc R
H81B H 0.7575 0.5939 0.6584 0.189 Uiso 1 1 calc R
H81C H 0.8688 0.5837 0.7091 0.189 Uiso 1 1 calc R
N17 N 0.8964(8) 0.6054(7) 0.6332(5) 0.1262(17) Uani 1 1 d .
O9 O 0.7850(6) 0.5008(5) 0.5508(4) 0.1262(17) Uani 1 1 d D
C83 C 0.6612(11) 0.3947(9) 0.6325(6) 0.158(3) Uani 1 1 d .
H83A H 0.6549 0.4246 0.6724 0.237 Uiso 1 1 calc R
H83B H 0.6322 0.3410 0.6268 0.237 Uiso 1 1 calc R
H83C H 0.6170 0.4136 0.5978 0.237 Uiso 1 1 calc R
O11 O 0.7691(7) 0.4012(6) 0.6330(4) 0.158(3) Uani 1 1 d .
H11A H 0.7731 0.3865 0.5962 0.237 Uiso 1 1 calc R

loop_
_atom_site_aniso_label
_atom_site_aniso_U_11
_atom_site_aniso_U_22
_atom_site_aniso_U_33
_atom_site_aniso_U_23
_atom_site_aniso_U_13
_atom_site_aniso_U_12
C1 0.028(3) 0.025(3) 0.030(3) 0.008(2) 0.009(2) 0.004(2)
C2 0.043(3) 0.040(3) 0.031(3) 0.023(3) 0.010(3) 0.009(3)
C3 0.039(3) 0.039(3) 0.024(3) 0.011(2) 0.013(2) 0.005(2)
C4 0.023(3) 0.029(3) 0.018(2) 0.005(2) 0.005(2) 0.001(2)
C5 0.018(2) 0.029(3) 0.022(2) -0.002(2) 0.005(2) 0.002(2)
C6 0.020(2) 0.025(2) 0.023(2) 0.005(2) 0.006(2) 0.007(2)
C7 0.036(3) 0.026(3) 0.038(3) 0.007(2) 0.014(3) 0.015(2)
C8 0.030(3) 0.031(3) 0.040(3) 0.019(2) 0.009(3) 0.015(2)
C9 0.030(3) 0.027(3) 0.029(3) 0.011(2) 0.010(2) 0.008(2)
C10 0.034(3) 0.026(3) 0.023(3) 0.003(2) 0.013(2) 0.005(2)
C11 0.031(3) 0.047(3) 0.021(3) -0.005(2) 0.008(2) -0.004(3)
C12 0.023(3) 0.052(4) 0.027(3) 0.001(2) 0.012(2) 0.001(2)
C13 0.032(3) 0.063(4) 0.041(3) -0.014(3) 0.018(3) -0.009(3)
C14 0.037(3) 0.047(4) 0.034(3) -0.017(3) 0.013(3) -0.008(3)
C15 0.020(2) 0.026(3) 0.027(3) 0.008(2) 0.005(2) 0.006(2)
C16 0.033(3) 0.029(3) 0.037(3) 0.005(2) 0.013(3) 0.009(2)
C17 0.017(2) 0.030(3) 0.048(3) 0.016(3) 0.005(3) 0.008(2)
C18 0.021(3) 0.022(2) 0.032(3) 0.010(2) 0.004(2) 0.004(2)
C19 0.019(2) 0.027(3) 0.029(3) 0.013(2) 0.001(2) 0.004(2)
C20 0.021(3) 0.032(3) 0.025(3) 0.010(2) 0.000(2) 0.003(2)
C21 0.027(3) 0.042(3) 0.025(3) 0.004(2) -0.009(2) 0.004(2)
C22 0.031(3) 0.029(3) 0.049(4) -0.003(3) -0.007(3) 0.004(2)
C23 0.029(3) 0.021(3) 0.041(3) 0.002(2) 0.003(3) 0.003(2)
C24 0.024(3) 0.028(3) 0.027(3) 0.011(2) -0.002(2) 0.003(2)
C25 0.021(3) 0.032(3) 0.031(3) 0.010(2) 0.005(2) 0.007(2)
C26 0.025(3) 0.034(3) 0.024(3) 0.011(2) 0.002(2) 0.006(2)
C27 0.022(3) 0.076(5) 0.052(4) 0.044(4) 0.006(3) 0.010(3)
C28 0.021(3) 0.086(5) 0.057(4) 0.057(4) 0.006(3) 0.013(3)
C29 0.036(3) 0.046(4) 0.030(3) 0.001(3) -0.003(3) 0.005(3)
C30 0.024(3) 0.033(3) 0.023(3) 0.005(2) -0.002(2) 0.014(2)
C31 0.044(3) 0.044(3) 0.018(3) 0.010(2) 0.008(3) 0.016(3)
C32 0.030(3) 0.035(3) 0.027(3) 0.013(2) 0.013(2) 0.015(2)
C33 0.047(4) 0.058(4) 0.041(3) 0.025(3) 0.026(3) 0.012(3)
C34 0.023(3) 0.036(3) 0.020(2) 0.015(2) 0.001(2) 0.011(2)
C35 0.030(3) 0.028(3) 0.035(3) 0.013(2) 0.009(2) 0.011(2)
C36 0.032(3) 0.028(3) 0.035(3) 0.006(2) 0.014(3) 0.010(2)
C37 0.025(3) 0.022(2) 0.023(2) 0.0044(19) 0.009(2) 0.003(2)
C38 0.025(3) 0.025(3) 0.025(3) 0.001(2) 0.010(2) 0.000(2)
C39 0.028(3) 0.028(3) 0.020(2) 0.007(2) 0.008(2) 0.004(2)
C40 0.035(3) 0.042(3) 0.027(3) 0.015(2) 0.014(3) 0.009(3)
C41 0.041(3) 0.039(3) 0.037(3) 0.024(3) 0.014(3) 0.011(3)
C42 0.034(3) 0.025(3) 0.035(3) 0.010(2) 0.012(3) 0.005(2)
C43 0.032(3) 0.022(2) 0.022(2) 0.007(2) 0.012(2) 0.004(2)
C44 0.027(3) 0.038(3) 0.026(3) 0.005(2) 0.008(2) 0.012(2)
C45 0.022(3) 0.035(3) 0.023(3) 0.003(2) 0.003(2) 0.005(2)
C46 0.027(3) 0.070(4) 0.033(3) -0.011(3) 0.011(3) 0.002(3)
C47 0.030(3) 0.071(5) 0.034(3) -0.014(3) 0.008(3) -0.005(3)
C48 0.028(3) 0.033(3) 0.026(3) 0.006(2) 0.009(2) 0.006(2)
C49 0.039(3) 0.031(3) 0.035(3) 0.011(2) 0.012(3) 0.018(3)
C50 0.033(3) 0.039(3) 0.035(3) 0.016(3) 0.009(3) 0.018(3)
C51 0.022(3) 0.030(3) 0.024(3) 0.012(2) 0.004(2) 0.009(2)
C52 0.019(3) 0.035(3) 0.027(3) 0.013(2) 0.003(2) 0.005(2)
C53 0.027(3) 0.031(3) 0.024(3) 0.008(2) 0.006(2) 0.006(2)
C54 0.035(3) 0.036(3) 0.021(3) 0.008(2) -0.006(2) -0.001(2)
C55 0.041(3) 0.029(3) 0.029(3) 0.005(2) 0.001(3) -0.001(2)
C56 0.028(3) 0.025(3) 0.032(3) 0.010(2) 0.002(2) 0.002(2)
C57 0.025(3) 0.036(3) 0.025(3) 0.014(2) -0.001(2) 0.009(2)
C58 0.027(3) 0.082(5) 0.042(4) 0.043(4) 0.001(3) 0.005(3)
C59 0.027(3) 0.071(5) 0.048(4) 0.034(3) 0.002(3) 0.004(3)
C60 0.033(3) 0.071(5) 0.055(4) 0.050(4) 0.007(3) 0.013(3)
C61 0.023(3) 0.074(5) 0.056(4) 0.045(4) 0.004(3) 0.005(3)
C62 0.050(4) 0.055(4) 0.032(3) 0.017(3) 0.023(3) 0.015(3)
C63 0.036(3) 0.034(3) 0.022(3) 0.013(2) 0.012(2) 0.018(2)
C64 0.038(3) 0.038(3) 0.021(3) 0.006(2) 0.002(2) 0.013(3)
C65 0.027(3) 0.030(3) 0.027(3) 0.002(2) -0.003(2) 0.012(2)
C66 0.038(3) 0.044(4) 0.037(3) 0.003(3) -0.001(3) 0.003(3)
C82 0.086(6) 0.059(5) 0.060(5) 0.012(4) 0.038(4) 0.012(4)
N1 0.019(2) 0.023(2) 0.019(2) 0.0071(16) 0.0019(17) 0.0033(16)
N2 0.0169(19) 0.023(2) 0.020(2) 0.0083(16) 0.0043(17) 0.0068(16)
N3 0.028(2) 0.028(2) 0.023(2) 0.0015(17) 0.0118(19) 0.0033(18)
N4 0.015(2) 0.027(2) 0.020(2) 0.0083(17) 0.0014(17) 0.0082(16)
N5 0.016(2) 0.024(2) 0.026(2) 0.0086(17) 0.0008(18) 0.0040(16)
N6 0.023(2) 0.030(2) 0.025(2) 0.0124(18) 0.0036(19) 0.0067(18)
N7 0.019(2) 0.025(2) 0.022(2) 0.0092(17) 0.0042(18) 0.0048(16)
N8 0.025(2) 0.023(2) 0.020(2) 0.0071(16) 0.0075(18) 0.0046(17)
N9 0.026(2) 0.030(2) 0.025(2) 0.0079(18) 0.0107(19) 0.0052(18)
N10 0.022(2) 0.025(2) 0.021(2) 0.0068(17) 0.0040(18) 0.0047(17)
N11 0.019(2) 0.025(2) 0.020(2) 0.0115(17) 0.0016(18) 0.0022(17)
N12 0.026(2) 0.034(2) 0.034(3) 0.018(2) 0.002(2) 0.0064(19)
O1 0.0221(18) 0.0304(19) 0.0250(18) 0.0105(15) 0.0078(15) 0.0069(15)
O2 0.0178(17) 0.0284(18) 0.0208(17) 0.0035(14) 0.0030(14) 0.0046(14)
O3 0.0207(18) 0.0296(19) 0.0232(18) 0.0041(14) 0.0019(15) 0.0048(14)
O4 0.0238(18) 0.0337(19) 0.0194(17) 0.0114(15) 0.0065(15) 0.0077(15)
O10 0.043(3) 0.063(3) 0.039(2) 0.004(2) 0.011(2) 0.014(2)
Co1 0.0150(3) 0.0221(3) 0.0165(3) 0.0056(2) 0.0029(3) 0.0054(2)
Co2 0.0178(3) 0.0229(3) 0.0170(3) 0.0064(3) 0.0040(3) 0.0045(3)
Br1 0.0260(3) 0.0257(3) 0.0398(3) 0.0116(2) -0.0041(2) 0.0003(2)
Br2 0.0234(3) 0.0230(2) 0.0249(3) 0.00868(19) 0.0014(2) 0.00346(19)
Br3 0.0303(3) 0.0272(3) 0.0266(3) 0.0075(2) 0.0118(2) 0.0047(2)
Br4 0.0290(3) 0.0275(3) 0.0322(3) 0.0111(2) 0.0114(2) 0.0052(2)
Br5 0.0235(3) 0.0264(3) 0.0255(3) 0.0105(2) 0.0015(2) 0.0037(2)
Cd1 0.0271(3) 0.0209(2) 0.0200(2) 0.00609(19) 0.0093(2) 0.0076(2)
Cd2 0.02506(19) 0.02309(18) 0.02449(19) 0.00992(15) -0.00086(16) 0.00502(15)
Cd3 0.02314(18) 0.02234(18) 0.01893(18) 0.00779(14) 0.00518(15) 0.00799(14)
C67 0.051(4) 0.057(4) 0.066(5) 0.021(4) 0.029(4) 0.002(3)
C68 0.074(6) 0.081(6) 0.128(8) 0.037(6) 0.039(6) 0.031(5)
C69 0.098(8) 0.118(8) 0.064(6) 0.018(6) 0.000(5) -0.013(6)
N13 0.048(4) 0.065(4) 0.061(4) 0.024(3) 0.015(3) 0.001(3)
O5 0.055(3) 0.090(4) 0.056(3) 0.027(3) 0.020(3) 0.011(3)
C70 0.068(5) 0.062(5) 0.078(5) 0.031(4) 0.043(5) 0.020(4)
C71 0.095(7) 0.091(7) 0.179(11) 0.067(8) 0.070(8) 0.048(6)
C72 0.072(6) 0.102(8) 0.173(11) 0.061(8) 0.044(7) -0.007(6)
N14 0.065(4) 0.055(4) 0.093(5) 0.029(4) 0.038(4) 0.020(3)
O6 0.072(4) 0.075(4) 0.061(3) 0.021(3) 0.021(3) 0.026(3)
C73 0.080(8) 0.082(8) 0.185(13) 0.037(8) -0.003(8) -0.019(6)
C74 0.082(7) 0.104(8) 0.171(11) 0.066(8) 0.050(8) 0.024(6)
C75 0.155(11) 0.221(15) 0.046(5) 0.021(7) -0.036(6) -0.120(11)
N15 0.041(4) 0.088(5) 0.076(5) 0.040(4) -0.004(3) 0.008(3)
O7 0.255(14) 0.180(12) 0.190(12) 0.024(9) -0.037(10) -0.070(11)
C76 0.091(3) 0.105(3) 0.091(3) 0.030(2) 0.038(2) -0.006(2)
C77 0.091(3) 0.105(3) 0.091(3) 0.030(2) 0.038(2) -0.006(2)
C78 0.091(3) 0.105(3) 0.091(3) 0.030(2) 0.038(2) -0.006(2)
N16 0.091(3) 0.105(3) 0.091(3) 0.030(2) 0.038(2) -0.006(2)
O8 0.091(3) 0.105(3) 0.091(3) 0.030(2) 0.038(2) -0.006(2)
C79 0.085(3) 0.186(6) 0.112(4) 0.059(4) 0.022(3) 0.004(3)
C80 0.085(3) 0.186(6) 0.112(4) 0.059(4) 0.022(3) 0.004(3)
C81 0.085(3) 0.186(6) 0.112(4) 0.059(4) 0.022(3) 0.004(3)
N17 0.085(3) 0.186(6) 0.112(4) 0.059(4) 0.022(3) 0.004(3)
O9 0.085(3) 0.186(6) 0.112(4) 0.059(4) 0.022(3) 0.004(3)
C83 0.118(6) 0.234(8) 0.095(4) -0.005(5) 0.039(5) -0.031(7)
O11 0.118(6) 0.234(8) 0.095(4) -0.005(5) 0.039(5) -0.031(7)

loop_
_atom_type_symbol
_atom_type_description
_atom_type_scat_dispersion_real
_atom_type_scat_dispersion_imag
_atom_type_scat_source
C C 0.0033 0.0016 'International Tables Vol C Tables 4.2.6.8 and 6.1.1.4'
H H 0.0000 0.0000 'International Tables Vol C Tables 4.2.6.8 and 6.1.1.4'
N N 0.0061 0.0033 'International Tables Vol C Tables 4.2.6.8 and 6.1.1.4'
O O 0.0106 0.0060 'International Tables Vol C Tables 4.2.6.8 and 6.1.1.4'
Co Co 0.3494 0.9721 'International Tables Vol C Tables 4.2.6.8 and 6.1.1.4'
Br Br -0.2901 2.4595 'International Tables Vol C Tables 4.2.6.8 and 6.1.1.4'
Cd Cd -0.8075 1.2024 'International Tables Vol C Tables 4.2.6.8 and 6.1.1.4'

loop_
_geom_angle_atom_site_label_1
_geom_angle_atom_site_label_2
_geom_angle_atom_site_label_3
_geom_angle
_geom_angle_site_symmetry_1
_geom_angle_site_symmetry_3
N1 C1 C2 111.2(4) . .
N1 C1 H1 124.4 . .
C2 C1 H1 124.4 . .
C3 C2 C1 107.0(5) . .
C3 C2 H2 126.5 . .
C1 C2 H2 126.5 . .
C2 C3 C4 106.7(5) . .
C2 C3 H3 126.7 . .
C4 C3 H3 126.7 . .
C5 C4 N1 122.9(4) . .
C5 C4 C3 127.8(5) . .
N1 C4 C3 109.2(4) . .
C4 C5 C6 125.8(4) . .
C4 C5 C10 115.7(4) . .
C6 C5 C10 118.5(4) . .
N2 C6 C5 123.3(4) . .
N2 C6 C7 108.4(4) . .
C5 C6 C7 128.3(4) . .
C8 C7 C6 107.3(4) . .
C8 C7 H7 126.4 . .
C6 C7 H7 126.4 . .
C7 C8 C9 107.0(5) . .
C7 C8 H8 126.5 . .
C9 C8 H8 126.5 . .
N2 C9 C8 111.0(4) . .
N2 C9 H9 124.5 . .
C8 C9 H9 124.5 . .
C13 C10 C11 117.5(5) . .
C13 C10 C5 121.0(5) . .
C11 C10 C5 121.5(4) . .
C10 C11 C12 119.1(5) . .
C10 C11 H11 120.4 . .
C12 C11 H11 120.4 . .
N3 C12 C11 123.4(5) . .
N3 C12 H12 118.3 . .
C11 C12 H12 118.3 . .
C10 C13 C14 119.7(5) . .
C10 C13 H13 120.2 . .
C14 C13 H13 120.2 . .
N3 C14 C13 123.4(5) . .
N3 C14 H14 118.3 . .
C13 C14 H14 118.3 . .
N4 C15 C16 111.0(4) . .
N4 C15 H15 124.5 . .
C16 C15 H15 124.5 . .
C17 C16 C15 106.3(5) . .
C17 C16 H16 126.8 . .
C15 C16 H16 126.8 . .
C16 C17 C18 107.9(5) . .
C16 C17 H17 126.0 . .
C18 C17 H17 126.0 . .
C19 C18 N4 124.8(4) . .
C19 C18 C17 127.5(5) . .
N4 C18 C17 107.8(4) . .
C18 C19 C20 124.1(5) . .
C18 C19 C24 117.1(4) . .
C20 C19 C24 118.8(4) . .
C19 C20 N5 123.8(4) . .
C19 C20 C21 127.8(5) . .
N5 C20 C21 107.8(4) . .
C22 C21 C20 107.6(5) . .
C22 C21 H21 126.2 . .
C20 C21 H21 126.2 . .
C21 C22 C23 106.7(5) . .
C21 C22 H22 126.6 . .
C23 C22 H22 126.6 . .
N5 C23 C22 111.4(5) . .
N5 C23 H23 124.3 . .
C22 C23 H23 124.3 . .
C25 C24 C28 116.8(5) . .
C25 C24 C19 121.1(5) . .
C28 C24 C19 122.1(5) . .
C26 C25 C24 119.9(5) . .
C26 C25 H25 120.1 . .
C24 C25 H25 120.1 . .
N6 C26 C25 123.4(5) . .
N6 C26 H26 118.3 . .
C25 C26 H26 118.3 . .
N6 C27 C28 123.3(5) . .
N6 C27 H27 118.4 . .
C28 C27 H27 118.4 . .
C27 C28 C24 120.1(5) . .
C27 C28 H28 119.9 . .
C24 C28 H28 119.9 . .
C30 C29 H29A 109.5 . .
C30 C29 H29B 109.5 . .
H29A C29 H29B 109.5 . .
C30 C29 H29C 109.5 . .
H29A C29 H29C 109.5 . .
H29B C29 H29C 109.5 . .
O2 C30 C31 126.0(5) . .
O2 C30 C29 114.0(5) . .
C31 C30 C29 120.0(5) . .
C30 C31 C32 125.4(5) . .
C30 C31 H31 117.3 . .
C32 C31 H31 117.3 . .
O1 C32 C31 124.7(5) . .
O1 C32 C33 114.5(5) . .
C31 C32 C33 120.8(5) . .
C32 C33 H33A 109.5 . .
C32 C33 H33B 109.5 . .
H33A C33 H33B 109.5 . .
C32 C33 H33C 109.5 . .
H33A C33 H33C 109.5 . .
H33B C33 H33C 109.5 . .
N7 C34 C35 111.3(4) . .
N7 C34 H34 124.4 . .
C35 C34 H34 124.4 . .
C36 C35 C34 106.6(5) . .
C36 C35 H35 126.7 . .
C34 C35 H35 126.7 . .
C35 C36 C37 107.3(4) . .
C35 C36 H36 126.3 . .
C37 C36 H36 126.3 . .
C38 C37 N7 123.4(4) . .
C38 C37 C36 127.8(4) . .
N7 C37 C36 108.6(4) . .
C37 C38 C39 125.5(4) . .
C37 C38 C43 117.0(4) . .
C39 C38 C43 117.4(4) . .
C38 C39 N8 123.2(4) . .
C38 C39 C40 128.2(4) . .
N8 C39 C40 108.3(4) . .
C41 C40 C39 106.6(5) . .
C41 C40 H40 126.7 . .
C39 C40 H40 126.7 . .
C40 C41 C42 107.4(5) . .
C40 C41 H41 126.3 . .
C42 C41 H41 126.3 . .
N8 C42 C41 111.2(5) . .
N8 C42 H42 124.4 . .
C41 C42 H42 124.4 . .
C47 C43 C44 117.1(5) . .
C47 C43 C38 122.5(5) . .
C44 C43 C38 120.3(4) . .
C45 C44 C43 119.6(5) . .
C45 C44 H44 120.2 . .
C43 C44 H44 120.2 . .
N9 C45 C44 123.8(5) . .
N9 C45 H45 118.1 . .
C44 C45 H45 118.1 . .
N9 C46 C47 123.5(5) . .
N9 C46 H46 118.2 . .
C47 C46 H46 118.2 . .
C43 C47 C46 119.5(5) . .
C43 C47 H47 120.3 . .
C46 C47 H47 120.3 . .
N10 C48 C49 111.4(5) . .
N10 C48 H48 124.3 . .
C49 C48 H48 124.3 . .
C50 C49 C48 106.0(5) . .
C50 C49 H49 127.0 . .
C48 C49 H49 127.0 . .
C49 C50 C51 108.0(5) . .
C49 C50 H50 126.0 . .
C51 C50 H50 126.0 . .
N10 C51 C52 123.3(4) . .
N10 C51 C50 108.4(4) . .
C52 C51 C50 128.2(5) . .
C53 C52 C51 126.2(5) . .
C53 C52 C57 116.5(5) . .
C51 C52 C57 117.4(5) . .
C52 C53 N11 123.7(5) . .
C52 C53 C54 128.5(5) . .
N11 C53 C54 107.7(4) . .
C55 C54 C53 107.5(5) . .
C55 C54 H54 126.2 . .
C53 C54 H54 126.2 . .
C54 C55 C56 106.5(5) . .
C54 C55 H55 126.7 . .
C56 C55 H55 126.7 . .
N11 C56 C55 112.1(5) . .
N11 C56 H56 123.9 . .
C55 C56 H56 123.9 . .
C61 C57 C58 117.2(5) . .
C61 C57 C52 119.9(5) . .
C58 C57 C52 122.8(5) . .
C57 C58 C59 119.8(5) . .
C57 C58 H58 120.1 . .
C59 C58 H58 120.1 . .
N12 C59 C58 122.9(6) . .
N12 C59 H59 118.6 . .
C58 C59 H59 118.6 . .
N12 C60 C61 123.7(5) . .
N12 C60 H60 118.1 . .
C61 C60 H60 118.1 . .
C57 C61 C60 119.6(5) . .
C57 C61 H61 120.2 . .
C60 C61 H61 120.2 . .
C63 C62 H62A 109.5 . .
C63 C62 H62B 109.5 . .
H62A C62 H62B 109.5 . .
C63 C62 H62C 109.5 . .
H62A C62 H62C 109.5 . .
H62B C62 H62C 109.5 . .
O4 C63 C64 126.0(5) . .
O4 C63 C62 114.7(5) . .
C64 C63 C62 119.3(5) . .
C63 C64 C65 125.2(5) . .
C63 C64 H64 117.4 . .
C65 C64 H64 117.4 . .
O3 C65 C64 124.8(5) . .
O3 C65 C66 114.4(5) . .
C64 C65 C66 120.8(5) . .
C65 C66 H66A 109.5 . .
C65 C66 H66B 109.5 . .
H66A C66 H66B 109.5 . .
C65 C66 H66C 109.5 . .
H66A C66 H66C 109.5 . .
H66B C66 H66C 109.5 . .
O10 C82 H82A 109.5 . .
O10 C82 H82B 109.5 . .
H82A C82 H82B 109.5 . .
O10 C82 H82C 109.5 . .
H82A C82 H82C 109.5 . .
H82B C82 H82C 109.5 . .
C1 N1 C4 105.9(4) . .
C1 N1 Co1 127.0(3) . .
C4 N1 Co1 125.8(3) . .
C9 N2 C6 106.4(4) . .
C9 N2 Co1 126.4(3) . .
C6 N2 Co1 126.2(3) . .
C14 N3 C12 116.8(4) . .
C14 N3 Cd1 121.4(3) . .
C12 N3 Cd1 121.7(3) . .
C15 N4 C18 107.0(4) . .
C15 N4 Co1 126.4(3) . .
C18 N4 Co1 125.8(3) . .
C23 N5 C20 106.5(4) . .
C23 N5 Co1 127.0(3) . .
C20 N5 Co1 125.9(3) . .
C27 N6 C26 116.4(5) . .
C27 N6 Cd3 124.1(4) . .
C26 N6 Cd3 119.3(3) . .
C34 N7 C37 106.2(4) . .
C34 N7 Co2 126.1(3) . .
C37 N7 Co2 126.5(3) . .
C42 N8 C39 106.5(4) . .
C42 N8 Co2 126.7(3) . .
C39 N8 Co2 125.6(3) . .
C46 N9 C45 116.5(4) . .
C46 N9 Cd3 122.7(3) . 2_367
C45 N9 Cd3 120.8(3) . 2_367
C48 N10 C51 106.2(4) . .
C48 N10 Co2 127.1(3) . .
C51 N10 Co2 126.1(3) . .
C56 N11 C53 106.1(4) . .
C56 N11 Co2 127.5(3) . .
C53 N11 Co2 125.0(3) . .
C59 N12 C60 116.8(5) . .
C59 N12 Cd2 123.9(4) . .
C60 N12 Cd2 119.2(4) . .
C32 O1 Co1 124.7(3) . .
C30 O2 Co1 123.6(3) . .
C65 O3 Co2 124.5(3) . .
C63 O4 Co2 123.9(3) . .
C82 O10 H10 109.5 . .
O1 Co1 O2 95.41(14) . .
O1 Co1 N1 175.19(16) . .
O2 Co1 N1 88.89(15) . .
O1 Co1 N2 90.58(15) . .
O2 Co1 N2 87.96(15) . .
N1 Co1 N2 91.74(16) . .
O1 Co1 N5 87.73(16) . .
O2 Co1 N5 176.13(15) . .
N1 Co1 N5 88.06(17) . .
N2 Co1 N5 89.76(17) . .
O1 Co1 N4 87.86(15) . .
O2 Co1 N4 90.89(15) . .
N1 Co1 N4 89.91(16) . .
N2 Co1 N4 177.97(16) . .
N5 Co1 N4 91.48(16) . .
O3 Co2 O4 95.54(14) . .
O3 Co2 N11 175.14(15) . .
O4 Co2 N11 88.43(15) . .
O3 Co2 N8 88.84(16) . .
O4 Co2 N8 175.14(16) . .
N11 Co2 N8 87.31(16) . .
O3 Co2 N7 87.73(15) . .
O4 Co2 N7 90.67(15) . .
N11 Co2 N7 89.43(16) . .
N8 Co2 N7 91.62(16) . .
O3 Co2 N10 90.48(16) . .
O4 Co2 N10 88.13(15) . .
N11 Co2 N10 92.46(17) . .
N8 Co2 N10 89.73(16) . .
N7 Co2 N10 177.73(17) . .
Cd1 Br1 Cd2 91.962(17) . .
Cd2 Br2 Cd1 92.029(17) . .
Cd2 Br3 Cd3 89.663(18) . 1_655
Cd2 Br4 Cd3 87.490(18) . 1_655
Cd3 Br5 Cd3 89.446(17) . 2_367
N3 Cd1 N3 180.00(11) 2_557 .
N3 Cd1 Br1 90.55(11) 2_557 .
N3 Cd1 Br1 89.45(11) . .
N3 Cd1 Br1 89.45(11) 2_557 2_557
N3 Cd1 Br1 90.55(11) . 2_557
Br1 Cd1 Br1 180.0 . 2_557
N3 Cd1 Br2 91.83(10) 2_557 .
N3 Cd1 Br2 88.17(10) . .
Br1 Cd1 Br2 87.592(15) . .
Br1 Cd1 Br2 92.408(15) 2_557 .
N3 Cd1 Br2 88.17(10) 2_557 2_557
N3 Cd1 Br2 91.83(10) . 2_557
Br1 Cd1 Br2 92.409(15) . 2_557
Br1 Cd1 Br2 87.592(15) 2_557 2_557
Br2 Cd1 Br2 180.0 . 2_557
N12 Cd2 Br2 168.12(11) . .
N12 Cd2 Br3 89.66(11) . .
Br2 Cd2 Br3 96.104(19) . .
N12 Cd2 Br4 89.56(11) . .
Br2 Cd2 Br4 100.573(19) . .
Br3 Cd2 Br4 91.983(18) . .
N12 Cd2 Br1 84.46(11) . .
Br2 Cd2 Br1 88.332(18) . .
Br3 Cd2 Br1 170.17(2) . .
Br4 Cd2 Br1 95.83(2) . .
N9 Cd3 N6 89.34(14) 2_367 .
N9 Cd3 Br3 174.98(10) 2_367 1_455
N6 Cd3 Br3 86.42(10) . 1_455
N9 Cd3 Br5 86.66(10) 2_367 .
N6 Cd3 Br5 93.24(10) . .
Br3 Cd3 Br5 90.903(18) 1_455 .
N9 Cd3 Br5 90.29(10) 2_367 2_367
N6 Cd3 Br5 176.16(10) . 2_367
Br3 Cd3 Br5 94.121(18) 1_455 2_367
Br5 Cd3 Br5 90.554(17) . 2_367
N9 Cd3 Br4 91.77(10) 2_367 1_455
N6 Cd3 Br4 85.69(10) . 1_455
Br3 Cd3 Br4 90.584(18) 1_455 1_455
Br5 Cd3 Br4 178.113(19) . 1_455
Br5 Cd3 Br4 90.498(18) 2_367 1_455
O5 C67 N13 124.7(7) . .
O5 C67 H67 117.7 . .
N13 C67 H67 117.7 . .
N13 C68 H68A 109.5 . .
N13 C68 H68B 109.5 . .
H68A C68 H68B 109.5 . .
N13 C68 H68C 109.5 . .
H68A C68 H68C 109.5 . .
H68B C68 H68C 109.5 . .
N13 C69 H69A 109.5 . .
N13 C69 H69B 109.5 . .
H69A C69 H69B 109.5 . .
N13 C69 H69C 109.5 . .
H69A C69 H69C 109.5 . .
H69B C69 H69C 109.5 . .
C67 N13 C68 119.9(7) . .
C67 N13 C69 119.9(7) . .
C68 N13 C69 120.1(7) . .
O6 C70 N14 123.3(7) . .
O6 C70 H70 118.4 . .
N14 C70 H70 118.4 . .
N14 C71 H71A 109.5 . .
N14 C71 H71B 109.5 . .
H71A C71 H71B 109.5 . .
N14 C71 H71C 109.5 . .
H71A C71 H71C 109.5 . .
H71B C71 H71C 109.5 . .
N14 C72 H72A 109.5 . .
N14 C72 H72B 109.5 . .
H72A C72 H72B 109.5 . .
N14 C72 H72C 109.5 . .
H72A C72 H72C 109.5 . .
H72B C72 H72C 109.5 . .
C70 N14 C72 125.1(7) . .
C70 N14 C71 119.3(7) . .
C72 N14 C71 115.6(7) . .
O7 C73 N15 121.9(13) . .
O7 C73 H73 119.1 . .
N15 C73 H73 119.1 . .
N15 C74 H74A 109.5 . .
N15 C74 H74B 109.5 . .
H74A C74 H74B 109.5 . .
N15 C74 H74C 109.5 . .
H74A C74 H74C 109.5 . .
H74B C74 H74C 109.5 . .
N15 C75 H75A 109.5 . .
N15 C75 H75B 109.5 . .
H75A C75 H75B 109.5 . .
N15 C75 H75C 109.5 . .
H75A C75 H75C 109.5 . .
H75B C75 H75C 109.5 . .
C73 N15 C74 117.9(9) . .
C73 N15 C75 117.6(9) . .
C74 N15 C75 124.4(8) . .
O8 C76 N16 123.8(11) . .
O8 C76 H76 118.1 . .
N16 C76 H76 118.1 . .
N16 C77 H77A 109.5 . .
N16 C77 H77B 109.5 . .
H77A C77 H77B 109.5 . .
N16 C77 H77C 109.5 . .
H77A C77 H77C 109.5 . .
H77B C77 H77C 109.5 . .
N16 C78 H78A 109.5 . .
N16 C78 H78B 109.5 . .
H78A C78 H78B 109.5 . .
N16 C78 H78C 109.5 . .
H78A C78 H78C 109.5 . .
H78B C78 H78C 109.5 . .
C76 N16 C77 120.6(9) . .
C76 N16 C78 113.7(9) . .
C77 N16 C78 125.4(9) . .
O9 C79 N17 123.7(12) . .
O9 C79 H79 118.1 . .
N17 C79 H79 118.1 . .
N17 C80 H80A 109.5 . .
N17 C80 H80B 109.5 . .
H80A C80 H80B 109.5 . .
N17 C80 H80C 109.5 . .
H80A C80 H80C 109.5 . .
H80B C80 H80C 109.5 . .
N17 C81 H81A 109.5 . .
N17 C81 H81B 109.5 . .
H81A C81 H81B 109.5 . .
N17 C81 H81C 109.5 . .
H81A C81 H81C 109.5 . .
H81B C81 H81C 109.5 . .
C79 N17 C81 105.2(11) . .
C79 N17 C80 123.1(11) . .
C81 N17 C80 131.0(11) . .
O11 C83 H83A 109.5 . .
O11 C83 H83B 109.5 . .
H83A C83 H83B 109.5 . .
O11 C83 H83C 109.5 . .
H83A C83 H83C 109.5 . .
H83B C83 H83C 109.5 . .
C83 O11 H11A 109.5 . .

loop_
_geom_bond_atom_site_label_1
_geom_bond_atom_site_label_2
_geom_bond_distance
_geom_bond_site_symmetry_2
C1 N1 1.333(6) .
C1 C2 1.410(7) .
C1 H1 0.9300 .
C2 C3 1.363(8) .
C2 H2 0.9300 .
C3 C4 1.414(7) .
C3 H3 0.9300 .
C4 C5 1.389(7) .
C4 N1 1.401(6) .
C5 C6 1.397(7) .
C5 C10 1.495(6) .
C6 N2 1.393(6) .
C6 C7 1.417(7) .
C7 C8 1.362(7) .
C7 H7 0.9300 .
C8 C9 1.400(7) .
C8 H8 0.9300 .
C9 N2 1.343(6) .
C9 H9 0.9300 .
C10 C13 1.370(7) .
C10 C11 1.378(7) .
C11 C12 1.389(7) .
C11 H11 0.9300 .
C12 N3 1.332(6) .
C12 H12 0.9300 .
C13 C14 1.385(7) .
C13 H13 0.9300 .
C14 N3 1.325(7) .
C14 H14 0.9300 .
C15 N4 1.341(6) .
C15 C16 1.406(7) .
C15 H15 0.9300 .
C16 C17 1.365(8) .
C16 H16 0.9300 .
C17 C18 1.419(7) .
C17 H17 0.9300 .
C18 C19 1.392(7) .
C18 N4 1.393(6) .
C19 C20 1.393(7) .
C19 C24 1.481(7) .
C20 N5 1.397(6) .
C20 C21 1.414(7) .
C21 C22 1.355(8) .
C21 H21 0.9300 .
C22 C23 1.397(8) .
C22 H22 0.9300 .
C23 N5 1.329(6) .
C23 H23 0.9300 .
C24 C25 1.380(7) .
C24 C28 1.382(7) .
C25 C26 1.379(7) .
C25 H25 0.9300 .
C26 N6 1.345(6) .
C26 H26 0.9300 .
C27 N6 1.334(7) .
C27 C28 1.381(8) .
C27 H27 0.9300 .
C28 H28 0.9300 .
C29 C30 1.505(7) .
C29 H29A 0.9600 .
C29 H29B 0.9600 .
C29 H29C 0.9600 .
C30 O2 1.275(6) .
C30 C31 1.378(8) .
C31 C32 1.393(8) .
C31 H31 0.9300 .
C32 O1 1.275(6) .
C32 C33 1.511(7) .
C33 H33A 0.9600 .
C33 H33B 0.9600 .
C33 H33C 0.9600 .
C34 N7 1.338(6) .
C34 C35 1.409(7) .
C34 H34 0.9300 .
C35 C36 1.367(7) .
C35 H35 0.9300 .
C36 C37 1.414(7) .
C36 H36 0.9300 .
C37 C38 1.389(7) .
C37 N7 1.399(6) .
C38 C39 1.391(7) .
C38 C43 1.501(6) .
C39 N8 1.401(6) .
C39 C40 1.435(7) .
C40 C41 1.361(8) .
C40 H40 0.9300 .
C41 C42 1.408(7) .
C41 H41 0.9300 .
C42 N8 1.333(6) .
C42 H42 0.9300 .
C43 C47 1.378(8) .
C43 C44 1.380(7) .
C44 C45 1.370(7) .
C44 H44 0.9300 .
C45 N9 1.335(6) .
C45 H45 0.9300 .
C46 N9 1.326(7) .
C46 C47 1.385(8) .
C46 H46 0.9300 .
C47 H47 0.9300 .
C48 N10 1.342(6) .
C48 C49 1.405(7) .
C48 H48 0.9300 .
C49 C50 1.356(8) .
C49 H49 0.9300 .
C50 C51 1.414(7) .
C50 H50 0.9300 .
C51 N10 1.383(6) .
C51 C52 1.400(7) .
C52 C53 1.369(7) .
C52 C57 1.504(7) .
C53 N11 1.404(7) .
C53 C54 1.439(7) .
C54 C55 1.356(8) .
C54 H54 0.9300 .
C55 C56 1.407(7) .
C55 H55 0.9300 .
C56 N11 1.335(6) .
C56 H56 0.9300 .
C57 C61 1.367(8) .
C57 C58 1.369(8) .
C58 C59 1.387(8) .
C58 H58 0.9300 .
C59 N12 1.321(7) .
C59 H59 0.9300 .
C60 N12 1.323(7) .
C60 C61 1.373(8) .
C60 H60 0.9300 .
C61 H61 0.9300 .
C62 C63 1.516(7) .
C62 H62A 0.9600 .
C62 H62B 0.9600 .
C62 H62C 0.9600 .
C63 O4 1.271(6) .
C63 C64 1.388(8) .
C64 C65 1.390(8) .
C64 H64 0.9300 .
C65 O3 1.280(6) .
C65 C66 1.496(7) .
C66 H66A 0.9600 .
C66 H66B 0.9600 .
C66 H66C 0.9600 .
C82 O10 1.411(8) .
C82 H82A 0.9600 .
C82 H82B 0.9600 .
C82 H82C 0.9600 .
N1 Co1 1.932(4) .
N2 Co1 1.933(4) .
N3 Cd1 2.343(4) .
N4 Co1 1.935(4) .
N5 Co1 1.934(4) .
N6 Cd3 2.409(4) .
N7 Co2 1.933(4) .
N8 Co2 1.932(4) .
N9 Cd3 2.363(4) 2_367
N10 Co2 1.938(4) .
N11 Co2 1.931(4) .
N12 Cd2 2.356(4) .
O1 Co1 1.906(3) .
O2 Co1 1.911(3) .
O3 Co2 1.905(3) .
O4 Co2 1.906(3) .
O10 H10 0.8200 .
Br1 Cd1 2.7176(5) .
Br1 Cd2 2.7770(6) .
Br2 Cd2 2.6974(6) .
Br2 Cd1 2.7936(5) .
Br3 Cd2 2.7296(6) .
Br3 Cd3 2.7343(6) 1_655
Br4 Cd2 2.7550(6) .
Br4 Cd3 2.8157(6) 1_655
Br5 Cd3 2.7687(6) .
Br5 Cd3 2.7910(6) 2_367
Cd1 N3 2.343(4) 2_557
Cd1 Br1 2.7176(5) 2_557
Cd1 Br2 2.7936(5) 2_557
Cd3 N9 2.363(4) 2_367
Cd3 Br3 2.7343(6) 1_455
Cd3 Br5 2.7910(6) 2_367
Cd3 Br4 2.8157(6) 1_455
C67 O5 1.224(8) .
C67 N13 1.354(9) .
C67 H67 0.9300 .
C68 N13 1.422(10) .
C68 H68A 0.9600 .
C68 H68B 0.9600 .
C68 H68C 0.9600 .
C69 N13 1.458(10) .
C69 H69A 0.9600 .
C69 H69B 0.9600 .
C69 H69C 0.9600 .
C70 O6 1.264(8) .
C70 N14 1.304(9) .
C70 H70 0.9300 .
C71 N14 1.441(10) .
C71 H71A 0.9600 .
C71 H71B 0.9600 .
C71 H71C 0.9600 .
C72 N14 1.420(10) .
C72 H72A 0.9600 .
C72 H72B 0.9600 .
C72 H72C 0.9600 .
C73 O7 1.277(12) .
C73 N15 1.304(11) .
C73 H73 0.9300 .
C74 N15 1.437(11) .
C74 H74A 0.9600 .
C74 H74B 0.9600 .
C74 H74C 0.9600 .
C75 N15 1.475(14) .
C75 H75A 0.9600 .
C75 H75B 0.9600 .
C75 H75C 0.9600 .
C76 O8 1.206(11) .
C76 N16 1.371(10) .
C76 H76 0.9300 .
C77 N16 1.392(8) .
C77 H77A 0.9600 .
C77 H77B 0.9600 .
C77 H77C 0.9600 .
C78 N16 1.407(11) .
C78 H78A 0.9600 .
C78 H78B 0.9600 .
C78 H78C 0.9600 .
C79 O9 1.283(11) .
C79 N17 1.367(15) .
C79 H79 0.9300 .
C80 N17 1.401(14) .
C80 H80A 0.9600 .
C80 H80B 0.9600 .
C80 H80C 0.9600 .
C81 N17 1.373(13) .
C81 H81A 0.9600 .
C81 H81B 0.9600 .
C81 H81C 0.9600 .
C83 O11 1.301(13) .
C83 H83A 0.9600 .
C83 H83B 0.9600 .
C83 H83C 0.9600 .
O11 H11A 0.8200 .
